data_4302485
loop_
_publ_author_name
'Ruiqing Fan'
'Yulin Yang'
'Yanbin Yin'
'WuLiJi Hasi'
'Ying Mu'

_publ_section_title
;
Syntheses and Structures of Blue-Luminescent Mercury(II) Complexes with
2,6-Bis(imino)pyridyl Ligands
;
_journal_name_full 'Inorganic Chemistry'
_journal_page_first 6034
_journal_page_last 6043
_journal_paper_doi 10.1021/ic900339u
_journal_volume 48
_journal_year 2009
_chemical_formula_sum 'C25 H26 Cl2 Hg N4'
_chemical_formula_weight 653.99
_chemical_name_systematic
; 
 ? 
;
_space_group_IT_number 2
_symmetry_cell_setting triclinic
_symmetry_space_group_name_Hall '-P 1'
_symmetry_space_group_name_H-M 'P -1'
_atom_sites_solution_hydrogens geom
_atom_sites_solution_primary direct
_atom_sites_solution_secondary difmap
_audit_creation_method SHELXL-97
_cell_angle_alpha 93.59(3)
_cell_angle_beta 90.64(3)
_cell_angle_gamma 98.18(3)
_cell_formula_units_Z 4
_cell_length_a 9.3470(19)
_cell_length_b 12.994(3)
_cell_length_c 21.585(4)
_cell_measurement_reflns_used 14162
_cell_measurement_temperature 293(2)
_cell_measurement_theta_max 27.48
_cell_measurement_theta_min 0.95
_cell_volume 2589.3(10)
_computing_cell_refinement 'Bruker SMART'
_computing_data_collection 'Bruker SMART'
_computing_data_reduction 'Bruker SAINT'
_computing_molecular_graphics SHELXP-97
_computing_publication_material SHELXTL
_computing_structure_refinement 'SHELXL-97 (Sheldrick, 1997)'
_computing_structure_solution 'SHELXS-97 (Sheldrick, 1997)'
_diffrn_ambient_temperature 293(2)
_diffrn_measured_fraction_theta_full 0.830
_diffrn_measured_fraction_theta_max 0.830
_diffrn_measurement_device_type 'Bruker Smart APEX CCD area detector'
_diffrn_measurement_method 'phi and omega scans'
_diffrn_radiation_monochromator graphite
_diffrn_radiation_source 'fine-focus sealed tube'
_diffrn_radiation_type MoK\a
_diffrn_radiation_wavelength 0.71073
_diffrn_reflns_av_R_equivalents 0.0686
_diffrn_reflns_av_sigmaI/netI 0.1215
_diffrn_reflns_limit_h_max 11
_diffrn_reflns_limit_h_min -11
_diffrn_reflns_limit_k_max 16
_diffrn_reflns_limit_k_min -16
_diffrn_reflns_limit_l_max 27
_diffrn_reflns_limit_l_min -28
_diffrn_reflns_number 14162
_diffrn_reflns_theta_full 27.48
_diffrn_reflns_theta_max 27.48
_diffrn_reflns_theta_min 0.95
_diffrn_standards_decay_% 0
_diffrn_standards_interval_count 0
_diffrn_standards_interval_time 0
_diffrn_standards_number 0
_exptl_absorpt_coefficient_mu 6.170
_exptl_absorpt_correction_T_max 1.0362
_exptl_absorpt_correction_T_min 0.5099
_exptl_absorpt_correction_type multi-scan
_exptl_crystal_colour yellow
_exptl_crystal_density_diffrn 1.678
_exptl_crystal_density_method 'not measured'
_exptl_crystal_description platelet
_exptl_crystal_F_000 1272
_exptl_crystal_size_max 0.785
_exptl_crystal_size_mid 0.445
_exptl_crystal_size_min 0.115
_refine_diff_density_max 1.174
_refine_diff_density_min -0.769
_refine_diff_density_rms 0.138
_refine_ls_extinction_method none
_refine_ls_goodness_of_fit_ref 0.967
_refine_ls_hydrogen_treatment constr
_refine_ls_matrix_type full
_refine_ls_number_parameters 572
_refine_ls_number_reflns 9842
_refine_ls_number_restraints 28
_refine_ls_restrained_S_all 0.968
_refine_ls_R_factor_all 0.1460
_refine_ls_R_factor_gt 0.0640
_refine_ls_shift/su_max 0.000
_refine_ls_shift/su_mean 0.000
_refine_ls_structure_factor_coef Fsqd
_refine_ls_weighting_details 'calc w=1/[\s^2^(Fo^2^)+(0.0628P)^2^] where P=(Fo^2^+2Fc^2^)/3'
_refine_ls_weighting_scheme calc
_refine_ls_wR_factor_gt 0.1167
_refine_ls_wR_factor_ref 0.1432
_reflns_number_gt 5080
_reflns_number_total 9842
_reflns_threshold_expression >2sigma(I)
_cod_data_source_file ic900339u_si_001_4.cif
_cod_data_source_block Complex4
_cod_depositor_comments
;
The following automatic conversions were performed:
'_symmetry_cell_setting' value 'Triclinic' changed to 'triclinic'
according to '/home/saulius/struct/CIF-dictionaries/cif_core.dic'
dictionary named 'cif_core.dic' version 2.4.1 from 2010-06-29.

Automatic conversion script
Id: cif_fix_enum 1527 2010-12-29 10:47:43Z saulius 
;
_cod_original_cell_volume 2589.3(9)
_cod_database_code 4302485

loop_
_symmetry_equiv_pos_as_xyz
'x, y, z'
'-x, -y, -z'

loop_
_atom_site_label
_atom_site_type_symbol
_atom_site_fract_x
_atom_site_fract_y
_atom_site_fract_z
_atom_site_U_iso_or_equiv
_atom_site_adp_type
_atom_site_occupancy
_atom_site_symmetry_multiplicity
_atom_site_calc_flag
_atom_site_refinement_flags
_atom_site_disorder_assembly
_atom_site_disorder_group
Hg1 Hg 0.17764(5) 0.08780(3) 0.21715(2) 0.05493(16) Uani 1 1 d . . .
Cl1 Cl 0.1346(5) -0.0613(3) 0.27787(18) 0.0907(11) Uani 1 1 d . . .
Cl2 Cl 0.0016(3) 0.1557(2) 0.15401(15) 0.0679(8) Uani 1 1 d . . .
N1 N 0.2120(11) 0.2265(7) 0.2985(5) 0.060(3) Uani 1 1 d D . .
N2 N 0.4122(9) 0.1862(7) 0.2167(5) 0.057(2) Uani 1 1 d . . .
N3 N 0.3312(9) 0.0224(7) 0.1364(4) 0.052(2) Uani 1 1 d . . .
C1 C 0.3389(12) 0.2850(8) 0.3058(5) 0.057(3) Uani 1 1 d D . .
C2 C 0.4481(13) 0.2663(9) 0.2577(6) 0.059(3) Uani 1 1 d . . .
C3 C 0.5778(15) 0.3346(10) 0.2542(8) 0.082(4) Uani 1 1 d . . .
H3A H 0.6002 0.3905 0.2834 0.098 Uiso 1 1 calc R . .
C4 C 0.6708(14) 0.3181(10) 0.2075(8) 0.079(4) Uani 1 1 d . . .
H4A H 0.7550 0.3643 0.2029 0.095 Uiso 1 1 calc R . .
C5 C 0.6367(12) 0.2318(10) 0.1678(7) 0.070(4) Uani 1 1 d . . .
H5A H 0.7011 0.2171 0.1370 0.084 Uiso 1 1 calc R . .
C6 C 0.5089(12) 0.1665(9) 0.1726(5) 0.052(3) Uani 1 1 d . . .
C7 C 0.4605(13) 0.0724(8) 0.1303(5) 0.053(3) Uani 1 1 d . . .
C8 C 0.3773(15) 0.3640(10) 0.3568(7) 0.089(5) Uani 1 1 d . . .
H8A H 0.3051 0.3561 0.3881 0.134 Uiso 1 1 calc R . .
H8B H 0.3826 0.4321 0.3413 0.134 Uiso 1 1 calc R . .
H8C H 0.4694 0.3558 0.3744 0.134 Uiso 1 1 calc R . .
C9 C 0.5690(14) 0.0427(11) 0.0845(7) 0.083(4) Uani 1 1 d . . .
H9A H 0.5382 -0.0269 0.0671 0.124 Uiso 1 1 calc R . .
H9B H 0.6612 0.0458 0.1050 0.124 Uiso 1 1 calc R . .
H9C H 0.5770 0.0901 0.0519 0.124 Uiso 1 1 calc R . .
C10 C 0.1004(15) 0.2391(10) 0.3402(6) 0.065(3) Uani 1 1 d . . .
C11 C 0.0061(14) 0.3112(9) 0.3333(6) 0.061(3) Uani 1 1 d . . .
C12 C -0.1086(16) 0.3119(10) 0.3731(7) 0.075(4) Uani 1 1 d . . .
H12A H -0.1704 0.3615 0.3695 0.090 Uiso 1 1 calc R . .
C13 C -0.134(2) 0.2414(12) 0.4179(7) 0.092(5) Uani 1 1 d . . .
H13A H -0.2119 0.2438 0.4439 0.111 Uiso 1 1 calc R . .
C14 C -0.046(2) 0.1690(11) 0.4247(7) 0.087(5) Uani 1 1 d . . .
H14A H -0.0598 0.1232 0.4562 0.105 Uiso 1 1 calc R . .
C15 C 0.0620(19) 0.1652(12) 0.3837(7) 0.087(5) Uani 1 1 d . . .
H15A H 0.1144 0.1096 0.3847 0.105 Uiso 1 1 calc R . .
C16 C 0.0306(15) 0.3861(10) 0.2837(7) 0.078(4) Uani 1 1 d . . .
H16A H 0.0151 0.3490 0.2438 0.117 Uiso 1 1 calc R . .
H16B H 0.1280 0.4215 0.2870 0.117 Uiso 1 1 calc R . .
H16C H -0.0356 0.4360 0.2884 0.117 Uiso 1 1 calc R . .
C17 C 0.2759(12) -0.0647(11) 0.0972(6) 0.067(4) Uani 1 1 d . . .
C18 C 0.2863(19) -0.1609(13) 0.1131(8) 0.092(5) Uani 1 1 d . . .
C19 C 0.214(2) -0.2530(13) 0.0706(10) 0.126(7) Uani 1 1 d . . .
H19A H 0.2191 -0.3228 0.0762 0.151 Uiso 1 1 calc R . .
C20 C 0.137(2) -0.2153(14) 0.0213(9) 0.105(5) Uani 1 1 d DU . .
H20A H 0.0903 -0.2676 -0.0061 0.126 Uiso 1 1 calc R . .
C21 C 0.121(2) -0.1186(14) 0.0069(10) 0.135(7) Uani 1 1 d DU . .
H21 H 0.0659 -0.1059 -0.0273 0.080 Uiso 1 1 calc R . .
C22 C 0.1871(14) -0.0433(14) 0.0448(6) 0.092(5) Uani 1 1 d . . .
H22 H 0.1774 0.0253 0.0380 0.080 Uiso 1 1 calc R . .
C23 C 0.376(2) -0.1809(13) 0.1603(10) 0.120(7) Uani 1 1 d . . .
H23A H 0.4721 -0.1471 0.1539 0.179 Uiso 1 1 calc R . .
H23B H 0.3759 -0.2547 0.1609 0.179 Uiso 1 1 calc R . .
H23C H 0.3417 -0.1549 0.1992 0.179 Uiso 1 1 calc R . .
Hg1A Hg -0.42451(5) -0.35085(3) 0.28291(2) 0.05454(16) Uani 1 1 d . . .
Cl1A Cl -0.6189(4) -0.4585(3) 0.22485(17) 0.0799(10) Uani 1 1 d . . .
Cl2A Cl -0.2651(4) -0.4313(2) 0.34827(16) 0.0726(9) Uani 1 1 d . . .
N1A N -0.2626(10) -0.2941(7) 0.2009(4) 0.058(2) Uani 1 1 d D . .
N2A N -0.3769(9) -0.1659(6) 0.2826(4) 0.043(2) Uani 1 1 d . . .
N3A N -0.5505(9) -0.2644(6) 0.3651(4) 0.050(2) Uani 1 1 d D . .
C1A C -0.2265(12) -0.1939(9) 0.1936(5) 0.056(3) Uani 1 1 d D . .
C2A C -0.2838(11) -0.1220(9) 0.2411(5) 0.049(3) Uani 1 1 d . . .
C3A C -0.2485(11) -0.0156(8) 0.2413(6) 0.056(3) Uani 1 1 d . . .
H3AA H -0.1857 0.0147 0.2123 0.067 Uiso 1 1 calc R . .
C4A C -0.3087(14) 0.0448(10) 0.2856(6) 0.067(3) Uani 1 1 d . . .
H4AA H -0.2876 0.1170 0.2863 0.080 Uiso 1 1 calc R . .
C5A C -0.3994(14) -0.0004(8) 0.3288(6) 0.062(3) Uani 1 1 d . . .
H5AA H -0.4360 0.0403 0.3601 0.074 Uiso 1 1 calc R . .
C6A C -0.4351(11) -0.1067(7) 0.3250(5) 0.044(2) Uani 1 1 d . . .
C7A C -0.5332(12) -0.1613(8) 0.3693(5) 0.052(3) Uani 1 1 d D . .
C8A C -0.1411(14) -0.1498(10) 0.1419(6) 0.073(4) Uani 1 1 d . . .
H8A1 H -0.1072 -0.2050 0.1171 0.110 Uiso 1 1 calc R . .
H8A2 H -0.0599 -0.1018 0.1583 0.110 Uiso 1 1 calc R . .
H8A3 H -0.2007 -0.1140 0.1167 0.110 Uiso 1 1 calc R . .
C9A C -0.6080(16) -0.1015(9) 0.4167(6) 0.080(4) Uani 1 1 d . . .
H9A1 H -0.6750 -0.1488 0.4384 0.119 Uiso 1 1 calc R . .
H9A2 H -0.6594 -0.0536 0.3966 0.119 Uiso 1 1 calc R . .
H9A3 H -0.5380 -0.0636 0.4456 0.119 Uiso 1 1 calc R . .
C10A C -0.2047(14) -0.3688(9) 0.1591(6) 0.062(3) Uani 1 1 d . . .
C11A C -0.0732(18) -0.3976(10) 0.1732(9) 0.089(5) Uani 1 1 d . . .
C12A C -0.017(2) -0.4730(14) 0.1396(11) 0.120(6) Uani 1 1 d . . .
H12B H 0.0739 -0.4899 0.1490 0.144 Uiso 1 1 calc R . .
C13A C -0.098(2) -0.5228(18) 0.0917(11) 0.138(8) Uani 1 1 d . . .
H13B H -0.0629 -0.5767 0.0692 0.165 Uiso 1 1 calc R . .
C14A C -0.231(3) -0.4982(14) 0.0743(8) 0.119(6) Uani 1 1 d . . .
H14B H -0.2814 -0.5333 0.0401 0.143 Uiso 1 1 calc R . .
C15A C -0.291(2) -0.4153(15) 0.1108(9) 0.121(6) Uani 1 1 d U . .
H15B H -0.3809 -0.3962 0.1017 0.080 Uiso 1 1 calc R . .
C16A C 0.016(3) -0.3458(19) 0.2214(14) 0.182(11) Uani 1 1 d . . .
H16D H 0.0036 -0.3847 0.2579 0.273 Uiso 1 1 calc R . .
H16E H -0.0099 -0.2776 0.2303 0.273 Uiso 1 1 calc R . .
H16F H 0.1150 -0.3398 0.2092 0.273 Uiso 1 1 calc R . .
C17A C -0.6415(13) -0.3256(8) 0.4070(5) 0.052(3) Uani 1 1 d . . .
C18A C -0.7805(13) -0.3612(10) 0.3881(6) 0.060(3) Uani 1 1 d . . .
C19A C -0.8604(15) -0.4314(11) 0.4235(8) 0.081(4) Uani 1 1 d . . .
H19B H -0.9558 -0.4556 0.4117 0.097 Uiso 1 1 calc R . .
C20A C -0.8064(16) -0.4660(11) 0.4742(7) 0.076(4) Uani 1 1 d . . .
H20B H -0.8636 -0.5143 0.4967 0.091 Uiso 1 1 calc R . .
C21A C -0.6665(17) -0.4310(10) 0.4934(6) 0.074(4) Uani 1 1 d . . .
H21C H -0.6295 -0.4540 0.5293 0.089 Uiso 1 1 calc R . .
C22A C -0.5790(14) -0.3591(9) 0.4578(5) 0.064(3) Uani 1 1 d . . .
H22C H -0.4829 -0.3358 0.4688 0.076 Uiso 1 1 calc R . .
C23A C -0.849(3) -0.3258(19) 0.3370(12) 0.179(10) Uani 1 1 d U . .
H23D H -0.9508 -0.3497 0.3377 0.269 Uiso 1 1 calc R . .
H23E H -0.8099 -0.3524 0.2993 0.269 Uiso 1 1 calc R . .
H23F H -0.8326 -0.2510 0.3390 0.269 Uiso 1 1 calc R . .
N4 N -0.254(2) -0.068(2) 0.4810(11) 0.182(9) Uani 1 1 d . . .
C24 C -0.177(3) -0.1141(17) 0.4506(10) 0.128(7) Uani 1 1 d . . .
C25 C -0.086(2) -0.1635(19) 0.4088(9) 0.154(9) Uani 1 1 d . . .
H25A H -0.0693 -0.1236 0.3729 0.231 Uiso 1 1 calc R . .
H25B H -0.1324 -0.2325 0.3961 0.231 Uiso 1 1 calc R . .
H25C H 0.0045 -0.1675 0.4292 0.231 Uiso 1 1 calc R . .
N4A N 0.398(3) 0.232(2) 0.0128(14) 0.228(11) Uiso 1 1 d . . .
C24A C 0.348(3) 0.282(2) 0.0497(13) 0.152(8) Uiso 1 1 d . . .
C25A C 0.289(3) 0.3500(18) 0.0897(11) 0.164(9) Uiso 1 1 d . . .
H25D H 0.3347 0.3526 0.1298 0.246 Uiso 1 1 calc R . .
H25E H 0.1870 0.3267 0.0931 0.246 Uiso 1 1 calc R . .
H25F H 0.3027 0.4183 0.0741 0.246 Uiso 1 1 calc R . .

loop_
_atom_site_aniso_label
_atom_site_aniso_U_11
_atom_site_aniso_U_22
_atom_site_aniso_U_33
_atom_site_aniso_U_23
_atom_site_aniso_U_13
_atom_site_aniso_U_12
Hg1 0.0504(3) 0.0574(3) 0.0554(3) -0.0087(2) 0.0024(2) 0.0075(2)
Cl1 0.129(3) 0.068(2) 0.076(3) 0.0115(17) 0.014(2) 0.016(2)
Cl2 0.0535(18) 0.078(2) 0.076(2) 0.0148(16) -0.0014(15) 0.0181(17)
N1 0.076(7) 0.048(5) 0.057(7) -0.010(4) -0.004(5) 0.018(5)
N2 0.042(6) 0.059(6) 0.073(7) 0.004(5) -0.003(5) 0.015(5)
N3 0.042(5) 0.062(6) 0.049(6) -0.015(4) -0.009(4) 0.004(5)
C1 0.062(8) 0.045(6) 0.062(8) -0.018(5) -0.022(6) 0.007(6)
C2 0.059(8) 0.048(7) 0.070(9) -0.003(6) -0.006(6) 0.009(6)
C3 0.052(8) 0.057(8) 0.134(15) -0.008(8) -0.013(8) 0.008(7)
C4 0.050(8) 0.050(8) 0.131(14) 0.010(8) -0.004(8) -0.013(7)
C5 0.042(7) 0.072(9) 0.099(11) 0.012(8) 0.016(6) 0.016(7)
C6 0.046(7) 0.058(7) 0.060(8) 0.008(6) 0.003(5) 0.033(6)
C7 0.067(8) 0.051(7) 0.043(7) 0.001(5) -0.014(6) 0.014(6)
C8 0.081(10) 0.079(9) 0.103(12) -0.045(8) -0.009(8) 0.017(8)
C9 0.070(9) 0.093(10) 0.082(11) -0.017(8) 0.032(7) 0.007(8)
C10 0.074(9) 0.060(8) 0.057(9) -0.013(6) -0.010(7) 0.005(7)
C11 0.063(8) 0.054(7) 0.066(9) -0.015(6) 0.011(6) 0.025(7)
C12 0.080(10) 0.064(8) 0.084(11) -0.012(7) -0.026(9) 0.029(8)
C13 0.136(15) 0.083(10) 0.059(10) -0.022(8) 0.019(9) 0.028(11)
C14 0.141(15) 0.060(8) 0.062(10) 0.001(7) 0.015(9) 0.019(10)
C15 0.131(14) 0.086(10) 0.052(9) -0.001(7) 0.011(9) 0.044(10)
C16 0.070(9) 0.069(9) 0.098(11) 0.011(8) 0.001(8) 0.017(8)
C17 0.041(7) 0.080(9) 0.075(9) -0.033(7) 0.016(6) 0.004(7)
C18 0.096(12) 0.090(12) 0.094(12) -0.016(9) 0.025(9) 0.041(11)
C19 0.125(15) 0.092(11) 0.165(19) -0.040(12) 0.064(13) 0.047(11)
C20 0.105(6) 0.106(6) 0.105(6) 0.004(2) 0.003(2) 0.014(2)
C21 0.134(7) 0.135(7) 0.135(7) 0.0086(11) 0.0026(10) 0.0193(14)
C22 0.065(9) 0.146(14) 0.056(9) -0.043(9) -0.008(7) 0.008(9)
C23 0.119(15) 0.091(12) 0.152(18) -0.022(11) -0.023(13) 0.041(11)
Hg1A 0.0566(3) 0.0466(3) 0.0602(3) -0.0007(2) 0.0112(2) 0.0077(2)
Cl1A 0.066(2) 0.076(2) 0.092(3) -0.0147(18) -0.0085(18) 0.0021(18)
Cl2A 0.069(2) 0.0623(19) 0.088(2) 0.0041(16) -0.0116(17) 0.0150(17)
N1A 0.046(6) 0.067(6) 0.063(7) -0.006(5) 0.015(4) 0.020(5)
N2A 0.038(5) 0.039(5) 0.053(6) -0.005(4) 0.007(4) 0.013(4)
N3A 0.044(5) 0.047(5) 0.061(6) -0.007(4) 0.011(4) 0.020(5)
C1A 0.048(7) 0.066(8) 0.054(8) 0.000(6) 0.000(5) 0.010(6)
C2A 0.037(6) 0.056(7) 0.051(7) -0.007(5) -0.003(5) -0.001(6)
C3A 0.032(6) 0.053(7) 0.085(9) 0.021(6) 0.014(5) 0.007(6)
C4A 0.074(9) 0.060(8) 0.069(9) 0.001(6) 0.016(7) 0.018(7)
C5A 0.085(9) 0.042(6) 0.061(8) -0.001(5) 0.013(7) 0.019(7)
C6A 0.039(6) 0.036(5) 0.057(7) -0.005(5) 0.002(5) 0.013(5)
C7A 0.058(7) 0.062(7) 0.041(7) 0.010(5) 0.000(5) 0.019(6)
C8A 0.074(9) 0.074(9) 0.073(10) 0.008(7) 0.023(7) 0.009(8)
C9A 0.105(11) 0.058(8) 0.081(10) -0.006(7) 0.043(8) 0.032(8)
C10A 0.056(8) 0.056(7) 0.077(9) 0.001(6) 0.031(6) 0.013(7)
C11A 0.070(10) 0.044(8) 0.150(16) -0.010(9) 0.049(10) -0.003(8)
C12A 0.104(14) 0.098(13) 0.153(19) -0.022(12) 0.029(13) 0.009(12)
C13A 0.109(16) 0.16(2) 0.15(2) -0.040(16) 0.035(14) 0.033(16)
C14A 0.155(18) 0.108(14) 0.084(13) -0.015(10) 0.033(12) -0.009(14)
C15A 0.122(6) 0.120(6) 0.120(6) 0.007(2) 0.003(2) 0.017(2)
C16A 0.14(2) 0.15(2) 0.26(4) 0.06(2) 0.01(2) 0.019(18)
C17A 0.058(7) 0.048(6) 0.057(8) 0.008(5) 0.026(6) 0.021(6)
C18A 0.047(7) 0.068(8) 0.069(9) 0.008(6) 0.027(6) 0.019(7)
C19A 0.059(9) 0.085(10) 0.095(12) -0.006(9) 0.018(8) 0.005(8)
C20A 0.073(10) 0.085(10) 0.072(10) -0.003(8) 0.060(8) 0.014(9)
C21A 0.102(11) 0.072(9) 0.055(8) 0.019(6) 0.038(7) 0.024(9)
C22A 0.078(9) 0.066(8) 0.045(7) 0.006(6) 0.011(6) -0.001(7)
C23A 0.179(10) 0.179(10) 0.179(10) 0.011(2) 0.004(2) 0.026(2)
N4 0.17(2) 0.24(2) 0.15(2) -0.025(16) 0.024(15) 0.085(18)
C24 0.15(2) 0.142(18) 0.093(16) -0.022(12) -0.027(13) 0.030(16)
C25 0.16(2) 0.22(2) 0.085(15) -0.015(15) 0.021(13) 0.064(19)

loop_
_atom_type_symbol
_atom_type_description
_atom_type_scat_dispersion_real
_atom_type_scat_dispersion_imag
_atom_type_scat_source
C C 0.0033 0.0016 'International Tables Vol C Tables 4.2.6.8 and 6.1.1.4'
H H 0.0000 0.0000 'International Tables Vol C Tables 4.2.6.8 and 6.1.1.4'
N N 0.0061 0.0033 'International Tables Vol C Tables 4.2.6.8 and 6.1.1.4'
Cl Cl 0.1484 0.1585 'International Tables Vol C Tables 4.2.6.8 and 6.1.1.4'
Hg Hg -2.3894 9.2266 'International Tables Vol C Tables 4.2.6.8 and 6.1.1.4'

loop_
_geom_angle_atom_site_label_1
_geom_angle_atom_site_label_2
_geom_angle_atom_site_label_3
_geom_angle
_geom_angle_site_symmetry_1
_geom_angle_site_symmetry_3
_geom_angle_publ_flag
N2 Hg1 Cl1 119.8(2) . . ?
N2 Hg1 Cl2 113.6(2) . . ?
Cl1 Hg1 Cl2 126.59(13) . . ?
N2 Hg1 N1 67.6(3) . . ?
Cl1 Hg1 N1 100.5(2) . . ?
Cl2 Hg1 N1 98.4(2) . . ?
N2 Hg1 N3 67.2(3) . . ?
Cl1 Hg1 N3 100.1(2) . . ?
Cl2 Hg1 N3 100.7(2) . . ?
N1 Hg1 N3 134.8(3) . . ?
C1 N1 C10 120.5(9) . . ?
C1 N1 Hg1 119.4(8) . . ?
C10 N1 Hg1 119.9(7) . . ?
C2 N2 C6 118.4(10) . . ?
C2 N2 Hg1 120.1(8) . . ?
C6 N2 Hg1 121.3(7) . . ?
C7 N3 C17 122.2(10) . . ?
C7 N3 Hg1 118.3(7) . . ?
C17 N3 Hg1 119.5(7) . . ?
N1 C1 C8 124.5(12) . . ?
N1 C1 C2 115.8(9) . . ?
C8 C1 C2 119.8(10) . . ?
N2 C2 C3 122.1(13) . . ?
N2 C2 C1 116.7(10) . . ?
C3 C2 C1 121.0(11) . . ?
C4 C3 C2 119.2(13) . . ?
C4 C3 H3A 120.4 . . ?
C2 C3 H3A 120.4 . . ?
C5 C4 C3 118.1(12) . . ?
C5 C4 H4A 120.9 . . ?
C3 C4 H4A 120.9 . . ?
C4 C5 C6 121.0(13) . . ?
C4 C5 H5A 119.5 . . ?
C6 C5 H5A 119.5 . . ?
N2 C6 C5 120.9(11) . . ?
N2 C6 C7 114.2(10) . . ?
C5 C6 C7 124.8(12) . . ?
N3 C7 C6 118.6(11) . . ?
N3 C7 C9 125.5(10) . . ?
C6 C7 C9 115.9(10) . . ?
C1 C8 H8A 109.5 . . ?
C1 C8 H8B 109.5 . . ?
H8A C8 H8B 109.5 . . ?
C1 C8 H8C 109.5 . . ?
H8A C8 H8C 109.5 . . ?
H8B C8 H8C 109.5 . . ?
C7 C9 H9A 109.5 . . ?
C7 C9 H9B 109.5 . . ?
H9A C9 H9B 109.5 . . ?
C7 C9 H9C 109.5 . . ?
H9A C9 H9C 109.5 . . ?
H9B C9 H9C 109.5 . . ?
C11 C10 C15 116.0(13) . . ?
C11 C10 N1 122.7(12) . . ?
C15 C10 N1 120.2(13) . . ?
C12 C11 C10 118.8(13) . . ?
C12 C11 C16 121.5(12) . . ?
C10 C11 C16 119.7(12) . . ?
C13 C12 C11 121.7(14) . . ?
C13 C12 H12A 119.2 . . ?
C11 C12 H12A 119.2 . . ?
C14 C13 C12 120.9(15) . . ?
C14 C13 H13A 119.6 . . ?
C12 C13 H13A 119.6 . . ?
C13 C14 C15 117.4(14) . . ?
C13 C14 H14A 121.3 . . ?
C15 C14 H14A 121.3 . . ?
C14 C15 C10 124.6(15) . . ?
C14 C15 H15A 117.7 . . ?
C10 C15 H15A 117.7 . . ?
C11 C16 H16A 109.5 . . ?
C11 C16 H16B 109.5 . . ?
H16A C16 H16B 109.5 . . ?
C11 C16 H16C 109.5 . . ?
H16A C16 H16C 109.5 . . ?
H16B C16 H16C 109.5 . . ?
C18 C17 N3 120.9(14) . . ?
C18 C17 C22 122.9(14) . . ?
N3 C17 C22 115.4(13) . . ?
C17 C18 C23 122.8(16) . . ?
C17 C18 C19 118.4(17) . . ?
C23 C18 C19 118.2(16) . . ?
C20 C19 C18 109.6(16) . . ?
C20 C19 H19A 125.2 . . ?
C18 C19 H19A 125.2 . . ?
C21 C20 C19 132.2(19) . . ?
C21 C20 H20A 113.9 . . ?
C19 C20 H20A 113.9 . . ?
C22 C21 C20 115(2) . . ?
C22 C21 H21 122.5 . . ?
C20 C21 H21 122.5 . . ?
C21 C22 C17 121.7(18) . . ?
C21 C22 H22 119.2 . . ?
C17 C22 H22 119.2 . . ?
C18 C23 H23A 109.5 . . ?
C18 C23 H23B 109.5 . . ?
H23A C23 H23B 109.5 . . ?
C18 C23 H23C 109.5 . . ?
H23A C23 H23C 109.5 . . ?
H23B C23 H23C 109.5 . . ?
N2A Hg1A Cl1A 124.5(2) . . ?
N2A Hg1A N1A 67.9(3) . . ?
Cl1A Hg1A N1A 101.7(2) . . ?
N2A Hg1A Cl2A 115.9(2) . . ?
Cl1A Hg1A Cl2A 119.61(12) . . ?
N1A Hg1A Cl2A 101.0(2) . . ?
N2A Hg1A N3A 67.6(3) . . ?
Cl1A Hg1A N3A 103.1(2) . . ?
N1A Hg1A N3A 135.5(3) . . ?
Cl2A Hg1A N3A 98.1(2) . . ?
C1A N1A C10A 119.0(10) . . ?
C1A N1A Hg1A 119.9(7) . . ?
C10A N1A Hg1A 121.1(7) . . ?
C6A N2A C2A 120.5(9) . . ?
C6A N2A Hg1A 120.2(7) . . ?
C2A N2A Hg1A 119.2(7) . . ?
C7A N3A C17A 121.9(9) . . ?
C7A N3A Hg1A 118.0(8) . . ?
C17A N3A Hg1A 120.1(6) . . ?
N1A C1A C8A 125.0(11) . . ?
N1A C1A C2A 115.5(10) . . ?
C8A C1A C2A 119.4(10) . . ?
N2A C2A C3A 120.9(10) . . ?
N2A C2A C1A 117.1(10) . . ?
C3A C2A C1A 121.9(11) . . ?
C2A C3A C4A 118.1(11) . . ?
C2A C3A H3AA 121.0 . . ?
C4A C3A H3AA 121.0 . . ?
C5A C4A C3A 120.7(12) . . ?
C5A C4A H4AA 119.7 . . ?
C3A C4A H4AA 119.7 . . ?
C4A C5A C6A 118.8(11) . . ?
C4A C5A H5AA 120.6 . . ?
C6A C5A H5AA 120.6 . . ?
N2A C6A C5A 121.0(11) . . ?
N2A C6A C7A 116.8(9) . . ?
C5A C6A C7A 122.1(10) . . ?
N3A C7A C6A 117.3(10) . . ?
N3A C7A C9A 122.1(11) . . ?
C6A C7A C9A 120.6(10) . . ?
C1A C8A H8A1 109.5 . . ?
C1A C8A H8A2 109.5 . . ?
H8A1 C8A H8A2 109.5 . . ?
C1A C8A H8A3 109.5 . . ?
H8A1 C8A H8A3 109.5 . . ?
H8A2 C8A H8A3 109.5 . . ?
C7A C9A H9A1 109.5 . . ?
C7A C9A H9A2 109.5 . . ?
H9A1 C9A H9A2 109.5 . . ?
C7A C9A H9A3 109.5 . . ?
H9A1 C9A H9A3 109.5 . . ?
H9A2 C9A H9A3 109.5 . . ?
C15A C10A C11A 122.9(15) . . ?
C15A C10A N1A 117.8(14) . . ?
C11A C10A N1A 118.9(12) . . ?
C12A C11A C10A 122.7(18) . . ?
C12A C11A C16A 116(2) . . ?
C10A C11A C16A 121.7(15) . . ?
C13A C12A C11A 117(2) . . ?
C13A C12A H12B 121.5 . . ?
C11A C12A H12B 121.5 . . ?
C12A C13A C14A 124(2) . . ?
C12A C13A H13B 118.1 . . ?
C14A C13A H13B 118.1 . . ?
C13A C14A C15A 118.9(18) . . ?
C13A C14A H14B 120.6 . . ?
C15A C14A H14B 120.6 . . ?
C10A C15A C14A 114.6(18) . . ?
C10A C15A H15B 122.7 . . ?
C14A C15A H15B 122.7 . . ?
C11A C16A H16D 109.5 . . ?
C11A C16A H16E 109.5 . . ?
H16D C16A H16E 109.5 . . ?
C11A C16A H16F 109.5 . . ?
H16D C16A H16F 109.5 . . ?
H16E C16A H16F 109.5 . . ?
C22A C17A C18A 122.9(12) . . ?
C22A C17A N3A 118.5(11) . . ?
C18A C17A N3A 117.7(11) . . ?
C17A C18A C19A 117.7(13) . . ?
C17A C18A C23A 124.0(15) . . ?
C19A C18A C23A 118.2(15) . . ?
C20A C19A C18A 122.4(14) . . ?
C20A C19A H19B 118.8 . . ?
C18A C19A H19B 118.8 . . ?
C19A C20A C21A 120.4(14) . . ?
C19A C20A H20B 119.8 . . ?
C21A C20A H20B 119.8 . . ?
C20A C21A C22A 119.3(13) . . ?
C20A C21A H21C 120.3 . . ?
C22A C21A H21C 120.3 . . ?
C17A C22A C21A 117.4(13) . . ?
C17A C22A H22C 121.3 . . ?
C21A C22A H22C 121.3 . . ?
C18A C23A H23D 109.5 . . ?
C18A C23A H23E 109.5 . . ?
H23D C23A H23E 109.5 . . ?
C18A C23A H23F 109.5 . . ?
H23D C23A H23F 109.5 . . ?
H23E C23A H23F 109.5 . . ?
N4 C24 C25 174(3) . . ?
C24 C25 H25A 109.5 . . ?
C24 C25 H25B 109.5 . . ?
H25A C25 H25B 109.5 . . ?
C24 C25 H25C 109.5 . . ?
H25A C25 H25C 109.5 . . ?
H25B C25 H25C 109.5 . . ?
N4A C24A C25A 174(3) . . ?
C24A C25A H25D 109.5 . . ?
C24A C25A H25E 109.5 . . ?
H25D C25A H25E 109.5 . . ?
C24A C25A H25F 109.5 . . ?
H25D C25A H25F 109.5 . . ?
H25E C25A H25F 109.5 . . ?

loop_
_geom_bond_atom_site_label_1
_geom_bond_atom_site_label_2
_geom_bond_distance
_geom_bond_site_symmetry_2
_geom_bond_publ_flag
Hg1 N2 2.376(9) . ?
Hg1 Cl1 2.396(4) . ?
Hg1 Cl2 2.420(3) . ?
Hg1 N1 2.421(9) . ?
Hg1 N3 2.457(9) . ?
N1 C1 1.317(11) . ?
N1 C10 1.405(16) . ?
N2 C2 1.325(14) . ?
N2 C6 1.358(14) . ?
N3 C7 1.300(14) . ?
N3 C17 1.402(13) . ?
C1 C8 1.463(15) . ?
C1 C2 1.498(17) . ?
C2 C3 1.402(16) . ?
C3 C4 1.37(2) . ?
C3 H3A 0.9300 . ?
C4 C5 1.366(18) . ?
C4 H4A 0.9300 . ?
C5 C6 1.372(15) . ?
C5 H5A 0.9300 . ?
C6 C7 1.493(15) . ?
C7 C9 1.497(17) . ?
C8 H8A 0.9600 . ?
C8 H8B 0.9600 . ?
C8 H8C 0.9600 . ?
C9 H9A 0.9600 . ?
C9 H9B 0.9600 . ?
C9 H9C 0.9600 . ?
C10 C11 1.388(17) . ?
C10 C15 1.398(19) . ?
C11 C12 1.383(19) . ?
C11 C16 1.489(18) . ?
C12 C13 1.372(19) . ?
C12 H12A 0.9300 . ?
C13 C14 1.34(2) . ?
C13 H13A 0.9300 . ?
C14 C15 1.36(2) . ?
C14 H14A 0.9300 . ?
C15 H15A 0.9300 . ?
C16 H16A 0.9600 . ?
C16 H16B 0.9600 . ?
C16 H16C 0.9600 . ?
C17 C18 1.332(19) . ?
C17 C22 1.460(18) . ?
C18 C23 1.37(2) . ?
C18 C19 1.53(2) . ?
C19 C20 1.43(2) . ?
C19 H19A 0.9300 . ?
C20 C21 1.343(15) . ?
C20 H20A 0.9300 . ?
C21 C22 1.31(2) . ?
C21 H21 0.9300 . ?
C22 H22 0.9300 . ?
C23 H23A 0.9600 . ?
C23 H23B 0.9600 . ?
C23 H23C 0.9600 . ?
Hg1A N2A 2.382(8) . ?
Hg1A Cl1A 2.416(3) . ?
Hg1A N1A 2.424(10) . ?
Hg1A Cl2A 2.426(3) . ?
Hg1A N3A 2.443(9) . ?
N1A C1A 1.317(11) . ?
N1A C10A 1.450(14) . ?
N2A C6A 1.330(12) . ?
N2A C2A 1.350(13) . ?
N3A C7A 1.324(11) . ?
N3A C17A 1.446(14) . ?
C1A C8A 1.477(17) . ?
C1A C2A 1.499(16) . ?
C2A C3A 1.375(14) . ?
C3A C4A 1.375(16) . ?
C3A H3AA 0.9300 . ?
C4A C5A 1.370(17) . ?
C4A H4AA 0.9300 . ?
C5A C6A 1.371(13) . ?
C5A H5AA 0.9300 . ?
C6A C7A 1.475(15) . ?
C7A C9A 1.485(16) . ?
C8A H8A1 0.9600 . ?
C8A H8A2 0.9600 . ?
C8A H8A3 0.9600 . ?
C9A H9A1 0.9600 . ?
C9A H9A2 0.9600 . ?
C9A H9A3 0.9600 . ?
C10A C15A 1.37(2) . ?
C10A C11A 1.371(19) . ?
C11A C12A 1.35(2) . ?
C11A C16A 1.40(3) . ?
C12A C13A 1.35(2) . ?
C12A H12B 0.9300 . ?
C13A C14A 1.37(3) . ?
C13A H13B 0.9300 . ?
C14A C15A 1.47(2) . ?
C14A H14B 0.9300 . ?
C15A H15B 0.9300 . ?
C16A H16D 0.9600 . ?
C16A H16E 0.9600 . ?
C16A H16F 0.9600 . ?
C17A C22A 1.361(15) . ?
C17A C18A 1.364(16) . ?
C18A C19A 1.372(18) . ?
C18A C23A 1.40(2) . ?
C19A C20A 1.328(19) . ?
C19A H19B 0.9300 . ?
C20A C21A 1.372(19) . ?
C20A H20B 0.9300 . ?
C21A C22A 1.420(17) . ?
C21A H21C 0.9300 . ?
C22A H22C 0.9300 . ?
C23A H23D 0.9600 . ?
C23A H23E 0.9600 . ?
C23A H23F 0.9600 . ?
N4 C24 1.18(3) . ?
C24 C25 1.43(3) . ?
C25 H25A 0.9600 . ?
C25 H25B 0.9600 . ?
C25 H25C 0.9600 . ?
N4A C24A 1.14(3) . ?
C24A C25A 1.37(3) . ?
C25A H25D 0.9600 . ?
C25A H25E 0.9600 . ?
C25A H25F 0.9600 . ?
